data_2231533
loop_
_publ_author_name
'Tymann, David'
'Nelson, Bj\"orn'
'Strohmann, Carsten'
'Preut, Hans'
'Hiersemann, Martin'

_publ_section_title
;
 1-Phenyl-5-{[2-(trimethylsilyl)ethyl]sulfonyl}-1<i>H</i>-tetrazole
;
_journal_coeditor_code HG5066
_journal_issue 9
_journal_name_full 'Acta Crystallographica Section E'
_journal_page_first o2369
_journal_paper_doi 10.1107/S1600536811030492
_journal_volume 67
_journal_year 2011
_chemical_formula_iupac 'C12 H18 N4 O2 S Si'
_chemical_formula_moiety 'C12 H18 N4 O2 S Si'
_chemical_formula_sum 'C12 H18 N4 O2 S Si'
_chemical_formula_weight 310.45
_chemical_name_systematic
;
1-Phenyl-5-{[2-(trimethylsilyl)ethyl]sulfonyl}-1<i>H</i>-tetrazole
;
_space_group_IT_number 14
_symmetry_cell_setting monoclinic
_symmetry_space_group_name_Hall '-P 2ybc'
_symmetry_space_group_name_H-M 'P 1 21/c 1'
_atom_sites_solution_hydrogens geom
_atom_sites_solution_primary direct
_atom_sites_solution_secondary difmap
_audit_creation_method SHELXL-97
_cell_angle_alpha 90.00
_cell_angle_beta 106.902(4)
_cell_angle_gamma 90.00
_cell_formula_units_Z 4
_cell_length_a 11.3126(4)
_cell_length_b 13.2707(4)
_cell_length_c 10.8277(4)
_cell_measurement_reflns_used 16653
_cell_measurement_temperature 173(2)
_cell_measurement_theta_max 29.2166
_cell_measurement_theta_min 2.4233
_cell_volume 1555.30(10)
_computing_cell_refinement 'CrysAlis CCD (Oxford Diffraction, 2008)'
_computing_data_collection 'CrysAlis CCD (Oxford Diffraction, 2008)'
_computing_data_reduction 'CrysAlis CCD (Oxford Diffraction, 2008)'
_computing_molecular_graphics 'SHELXTL-Plus (Sheldrick, 2008)'
_computing_publication_material 'SHELXL97 (Sheldrick, 2008) and PLATON (Spek, 2009)'
_computing_structure_refinement 'SHELXL97 (Sheldrick, 2008)'
_computing_structure_solution 'SHELXS97 (Sheldrick, 2008)'
_diffrn_ambient_temperature 173(2)
_diffrn_detector_area_resol_mean 16.0560
_diffrn_measured_fraction_theta_full 0.997
_diffrn_measured_fraction_theta_max 0.997
_diffrn_measurement_device_type 'Oxford Diffraction Xcalibur S CCD'
_diffrn_measurement_method \w
_diffrn_radiation_monochromator graphite
_diffrn_radiation_source 'Enhance (Mo) X-ray Source'
_diffrn_radiation_type MoK\a
_diffrn_radiation_wavelength 0.71073
_diffrn_reflns_av_R_equivalents 0.0239
_diffrn_reflns_av_sigmaI/netI 0.0136
_diffrn_reflns_limit_h_max 14
_diffrn_reflns_limit_h_min -14
_diffrn_reflns_limit_k_max 16
_diffrn_reflns_limit_k_min -16
_diffrn_reflns_limit_l_max 13
_diffrn_reflns_limit_l_min -13
_diffrn_reflns_number 22841
_diffrn_reflns_theta_full 27.00
_diffrn_reflns_theta_max 27.00
_diffrn_reflns_theta_min 2.43
_diffrn_standards_decay_% 0
_exptl_absorpt_coefficient_mu 0.292
_exptl_absorpt_correction_T_max 0.9439
_exptl_absorpt_correction_T_min 0.8678
_exptl_absorpt_correction_type multi-scan
_exptl_absorpt_process_details
;
(CrysAlis RED; Oxford Diffraction, 2008)
;
_exptl_crystal_colour colourless
_exptl_crystal_density_diffrn 1.326
_exptl_crystal_density_method 'not measured'
_exptl_crystal_description block
_exptl_crystal_F_000 656
_exptl_crystal_size_max 0.50
_exptl_crystal_size_mid 0.50
_exptl_crystal_size_min 0.20
_refine_diff_density_max 0.370
_refine_diff_density_min -0.373
_refine_ls_extinction_method none
_refine_ls_goodness_of_fit_ref 1.095
_refine_ls_hydrogen_treatment constr
_refine_ls_matrix_type full
_refine_ls_number_parameters 184
_refine_ls_number_reflns 3384
_refine_ls_number_restraints 0
_refine_ls_restrained_S_all 1.095
_refine_ls_R_factor_all 0.0313
_refine_ls_R_factor_gt 0.0271
_refine_ls_shift/su_max 0.001
_refine_ls_shift/su_mean 0.000
_refine_ls_structure_factor_coef Fsqd
_refine_ls_weighting_details 'calc w=1/[\s^2^(Fo^2^)+(0.0465P)^2^+0.3668P] where P=(Fo^2^+2Fc^2^)/3'
_refine_ls_weighting_scheme calc
_refine_ls_wR_factor_gt 0.0772
_refine_ls_wR_factor_ref 0.0786
_reflns_number_gt 2961
_reflns_number_total 3384
_reflns_threshold_expression I>2\s(I)
_cod_data_source_file hg5066.cif
_cod_data_source_block I
_cod_original_cell_volume 1555.31(9)
_cod_original_sg_symbol_H-M 'P 21/c'
_cod_database_code 2231533
_cod_database_fobs_code 2231533

loop_
_symmetry_equiv_pos_as_xyz
'x, y, z'
'-x, y+1/2, -z+1/2'
'-x, -y, -z'
'x, -y-1/2, z-1/2'

loop_
_atom_site_type_symbol
_atom_site_label
_atom_site_fract_x
_atom_site_fract_y
_atom_site_fract_z
_atom_site_U_iso_or_equiv
_atom_site_adp_type
_atom_site_calc_flag
_atom_site_refinement_flags
_atom_site_occupancy
_atom_site_symmetry_multiplicity
Si Si 0.47993(3) 0.79710(3) 1.25192(3) 0.01949(10) Uani d . 1 1
C C1 0.47042(15) 0.87175(12) 1.39384(14) 0.0341(3) Uani d . 1 1
H H1A 0.3933 0.8557 1.4135 0.051 Uiso calc R 1 1
H H1B 0.4722 0.9438 1.3744 0.051 Uiso calc R 1 1
H H1C 0.5408 0.8552 1.4684 0.051 Uiso calc R 1 1
C C2 0.61720(14) 0.83876(13) 1.20403(15) 0.0346(3) Uani d . 1 1
H H2A 0.6923 0.8247 1.2743 0.052 Uiso calc R 1 1
H H2B 0.6114 0.9113 1.1862 0.052 Uiso calc R 1 1
H H2C 0.6203 0.8022 1.1263 0.052 Uiso calc R 1 1
C C3 0.48654(13) 0.66005(11) 1.28620(15) 0.0310(3) Uani d . 1 1
H H3A 0.4895 0.6228 1.2090 0.046 Uiso calc R 1 1
H H3B 0.4130 0.6399 1.3105 0.046 Uiso calc R 1 1
H H3C 0.5607 0.6450 1.3573 0.046 Uiso calc R 1 1
C C4 0.33521(12) 0.81809(10) 1.11572(13) 0.0255(3) Uani d . 1 1
H H4A 0.3418 0.7802 1.0393 0.031 Uiso calc R 1 1
H H4B 0.2643 0.7903 1.1407 0.031 Uiso calc R 1 1
C C5 0.30914(11) 0.92782(10) 1.07831(12) 0.0206(3) Uani d . 1 1
H H5A 0.3797 0.9573 1.0541 0.025 Uiso calc R 1 1
H H5B 0.2977 0.9664 1.1523 0.025 Uiso calc R 1 1
S S 0.17351(3) 0.93484(2) 0.94605(3) 0.01563(9) Uani d . 1 1
O O1 0.19901(9) 0.90232(7) 0.83074(9) 0.0253(2) Uani d . 1 1
O O2 0.07296(8) 0.89053(7) 0.98167(9) 0.0222(2) Uani d . 1 1
C C6 0.14770(11) 1.06672(9) 0.93227(12) 0.0162(2) Uani d . 1 1
N N1 0.20780(10) 1.12950(8) 1.02188(10) 0.0209(2) Uani d . 1 1
N N2 0.16789(11) 1.22251(8) 0.97617(11) 0.0253(3) Uani d . 1 1
N N3 0.08670(11) 1.21661(8) 0.86430(11) 0.0233(2) Uani d . 1 1
N N4 0.07262(9) 1.11767(8) 0.83393(10) 0.0172(2) Uani d . 1 1
C C10 -0.01458(11) 1.08607(10) 0.71540(12) 0.0187(3) Uani d . 1 1
C C11 -0.02014(13) 1.14131(11) 0.60586(13) 0.0254(3) Uani d . 1 1
H H11 0.0318 1.1982 0.6096 0.030 Uiso calc R 1 1
C C12 -0.10312(14) 1.11189(12) 0.49061(13) 0.0320(3) Uani d . 1 1
H H12 -0.1085 1.1485 0.4138 0.038 Uiso calc R 1 1
C C13 -0.17799(14) 1.02960(12) 0.48703(14) 0.0331(3) Uani d . 1 1
H H13 -0.2349 1.0098 0.4075 0.040 Uiso calc R 1 1
C C14 -0.17131(13) 0.97537(11) 0.59818(14) 0.0295(3) Uani d . 1 1
H H14 -0.2235 0.9187 0.5945 0.035 Uiso calc R 1 1
C C15 -0.08875(12) 1.00359(10) 0.71465(13) 0.0223(3) Uani d . 1 1
H H15 -0.0834 0.9672 0.7916 0.027 Uiso calc R 1 1

loop_
_atom_site_aniso_label
_atom_site_aniso_U_11
_atom_site_aniso_U_22
_atom_site_aniso_U_33
_atom_site_aniso_U_12
_atom_site_aniso_U_13
_atom_site_aniso_U_23
Si 0.01680(18) 0.01994(18) 0.02019(18) 0.00148(13) 0.00294(13) 0.00318(13)
C1 0.0433(9) 0.0335(8) 0.0261(7) 0.0030(7) 0.0110(6) 0.0011(6)
C2 0.0267(7) 0.0423(9) 0.0372(8) -0.0053(7) 0.0130(6) -0.0001(7)
C3 0.0248(7) 0.0253(7) 0.0384(8) 0.0043(6) 0.0022(6) 0.0080(6)
C4 0.0224(6) 0.0195(6) 0.0288(7) 0.0011(5) -0.0019(5) 0.0030(5)
C5 0.0172(6) 0.0206(6) 0.0198(6) 0.0009(5) -0.0012(5) 0.0015(5)
S 0.01427(15) 0.01592(15) 0.01611(15) 0.00142(11) 0.00350(11) 0.00039(10)
O1 0.0287(5) 0.0278(5) 0.0199(5) 0.0066(4) 0.0081(4) -0.0022(4)
O2 0.0181(4) 0.0204(5) 0.0283(5) -0.0012(4) 0.0069(4) 0.0039(4)
C6 0.0142(5) 0.0170(6) 0.0184(6) 0.0009(4) 0.0064(4) 0.0012(4)
N1 0.0185(5) 0.0195(5) 0.0242(5) -0.0010(4) 0.0055(4) -0.0021(4)
N2 0.0255(6) 0.0192(6) 0.0300(6) -0.0004(4) 0.0064(5) -0.0022(5)
N3 0.0266(6) 0.0157(5) 0.0278(6) -0.0007(4) 0.0081(5) -0.0010(4)
N4 0.0188(5) 0.0152(5) 0.0182(5) 0.0011(4) 0.0064(4) 0.0017(4)
C10 0.0176(6) 0.0202(6) 0.0174(6) 0.0052(5) 0.0039(5) -0.0006(5)
C11 0.0289(7) 0.0250(7) 0.0233(6) 0.0073(6) 0.0092(5) 0.0056(5)
C12 0.0391(8) 0.0355(8) 0.0196(7) 0.0160(7) 0.0058(6) 0.0050(6)
C13 0.0326(8) 0.0369(8) 0.0223(7) 0.0143(7) -0.0040(6) -0.0076(6)
C14 0.0250(7) 0.0250(7) 0.0331(8) 0.0032(6) -0.0004(6) -0.0061(6)
C15 0.0218(6) 0.0212(6) 0.0224(6) 0.0034(5) 0.0039(5) 0.0008(5)

loop_
_atom_type_symbol
_atom_type_description
_atom_type_scat_dispersion_real
_atom_type_scat_dispersion_imag
_atom_type_scat_source
C C 0.0033 0.0016 'International Tables Vol C Tables 4.2.6.8 and 6.1.1.4'
H H 0.0000 0.0000 'International Tables Vol C Tables 4.2.6.8 and 6.1.1.4'
O O 0.0106 0.0060 'International Tables Vol C Tables 4.2.6.8 and 6.1.1.4'
S S 0.1246 0.1234 'International Tables Vol C Tables 4.2.6.8 and 6.1.1.4'
Si Si 0.0817 0.0704 'International Tables Vol C Tables 4.2.6.8 and 6.1.1.4'
N N 0.0061 0.0033 'International Tables Vol C Tables 4.2.6.8 and 6.1.1.4'

loop_
_geom_angle_atom_site_label_1
_geom_angle_atom_site_label_2
_geom_angle_atom_site_label_3
_geom_angle
C3 Si C1 111.49(7)
C3 Si C2 111.06(7)
C1 Si C2 109.04(8)
C3 Si C4 106.14(6)
C1 Si C4 108.88(7)
C2 Si C4 110.18(7)
Si C1 H1A 109.5
Si C1 H1B 109.5
H1A C1 H1B 109.5
Si C1 H1C 109.5
H1A C1 H1C 109.5
H1B C1 H1C 109.5
Si C2 H2A 109.5
Si C2 H2B 109.5
H2A C2 H2B 109.5
Si C2 H2C 109.5
H2A C2 H2C 109.5
H2B C2 H2C 109.5
Si C3 H3A 109.5
Si C3 H3B 109.5
H3A C3 H3B 109.5
Si C3 H3C 109.5
H3A C3 H3C 109.5
H3B C3 H3C 109.5
C5 C4 Si 114.16(9)
C5 C4 H4A 108.7
Si C4 H4A 108.7
C5 C4 H4B 108.7
Si C4 H4B 108.7
H4A C4 H4B 107.6
C4 C5 S 108.77(9)
C4 C5 H5A 109.9
S C5 H5A 109.9
C4 C5 H5B 109.9
S C5 H5B 109.9
H5A C5 H5B 108.3
O1 S O2 119.38(6)
O1 S C5 110.09(6)
O2 S C5 109.30(6)
O1 S C6 107.15(6)
O2 S C6 107.71(6)
C5 S C6 101.69(6)
N1 C6 N4 109.95(11)
N1 C6 S 121.89(9)
N4 C6 S 128.11(9)
C6 N1 N2 105.22(10)
N3 N2 N1 110.92(10)
N2 N3 N4 106.75(10)
C6 N4 N3 107.16(10)
C6 N4 C10 132.60(11)
N3 N4 C10 120.20(10)
C15 C10 C11 122.78(12)
C15 C10 N4 119.77(11)
C11 C10 N4 117.45(12)
C10 C11 C12 118.37(14)
C10 C11 H11 120.8
C12 C11 H11 120.8
C13 C12 C11 120.05(13)
C13 C12 H12 120.0
C11 C12 H12 120.0
C12 C13 C14 120.69(13)
C12 C13 H13 119.7
C14 C13 H13 119.7
C15 C14 C13 120.17(14)
C15 C14 H14 119.9
C13 C14 H14 119.9
C10 C15 C14 117.94(13)
C10 C15 H15 121.0
C14 C15 H15 121.0

loop_
_geom_bond_atom_site_label_1
_geom_bond_atom_site_label_2
_geom_bond_distance
Si C3 1.8534(15)
Si C1 1.8575(15)
Si C2 1.8586(15)
Si C4 1.8786(13)
C1 H1A 0.9800
C1 H1B 0.9800
C1 H1C 0.9800
C2 H2A 0.9800
C2 H2B 0.9800
C2 H2C 0.9800
C3 H3A 0.9800
C3 H3B 0.9800
C3 H3C 0.9800
C4 C5 1.5172(18)
C4 H4A 0.9900
C4 H4B 0.9900
C5 S 1.7710(12)
C5 H5A 0.9900
C5 H5B 0.9900
S O1 1.4275(9)
S O2 1.4295(9)
S C6 1.7734(13)
C6 N1 1.3093(16)
C6 N4 1.3366(15)
N1 N2 1.3573(16)
N2 N3 1.2924(16)
N3 N4 1.3517(15)
N4 C10 1.4353(15)
C10 C15 1.3778(19)
C10 C11 1.3802(18)
C11 C12 1.382(2)
C11 H11 0.9500
C12 C13 1.376(2)
C12 H12 0.9500
C13 C14 1.385(2)
C13 H13 0.9500
C14 C15 1.3850(18)
C14 H14 0.9500
C15 H15 0.9500

loop_
_geom_torsion_atom_site_label_1
_geom_torsion_atom_site_label_2
_geom_torsion_atom_site_label_3
_geom_torsion_atom_site_label_4
_geom_torsion
C3 Si C4 C5 176.60(11)
C1 Si C4 C5 56.46(12)
C2 Si C4 C5 -63.07(13)
Si C4 C5 S 178.07(7)
C4 C5 S O1 -74.32(11)
C4 C5 S O2 58.65(11)
C4 C5 S C6 172.32(9)
O1 S C6 N1 -127.27(10)
O2 S C6 N1 103.12(11)
C5 S C6 N1 -11.74(12)
O1 S C6 N4 50.06(12)
O2 S C6 N4 -79.55(12)
C5 S C6 N4 165.59(11)
N4 C6 N1 N2 -0.12(13)
S C6 N1 N2 177.64(9)
C6 N1 N2 N3 0.38(14)
N1 N2 N3 N4 -0.49(14)
N1 C6 N4 N3 -0.17(14)
S C6 N4 N3 -177.75(9)
N1 C6 N4 C10 -177.91(11)
S C6 N4 C10 4.50(19)
N2 N3 N4 C6 0.40(14)
N2 N3 N4 C10 178.48(10)
C6 N4 C10 C15 40.14(19)
N3 N4 C10 C15 -137.36(12)
C6 N4 C10 C11 -140.07(13)
N3 N4 C10 C11 42.42(16)
C15 C10 C11 C12 -0.5(2)
N4 C10 C11 C12 179.73(12)
C10 C11 C12 C13 0.3(2)
C11 C12 C13 C14 0.0(2)
C12 C13 C14 C15 0.0(2)
C11 C10 C15 C14 0.5(2)
N4 C10 C15 C14 -179.75(11)
C13 C14 C15 C10 -0.2(2)

loop_
_cod_related_entry_id
_cod_related_entry_database
_cod_related_entry_code
1 ChemSpider 30656942
